data_8000173
loop_
_publ_author_name
'Yoshida, Jun'
'Nishikiori, Shin-ichi'
'Kuroda, Reiko'

_publ_section_title
;
 Construction of Supramolecular Complexes by Use of Planar
 Bis(\b-diketonato)cobalt(II) Complexes as Building Blocks
;
_journal_issue 5
_journal_name_full 'Chemistry Letters'
_journal_page_first 678
_journal_paper_doi 10.1246/cl.2007.678
_journal_volume 36
_journal_year 2007
_chemical_formula_moiety '(C30 H28 Co N4 O4), (C H Cl3)  '
_chemical_formula_structural '(Co (C5 H7 O2)2 (C20 H14 N4)), (C H Cl3)'
_chemical_formula_sum 'C31 H29 Cl3 Co N4 O4'
_chemical_formula_weight 686.86
_space_group_IT_number 15
_space_group_name_Hall '-I 2ya'
_symmetry_cell_setting monoclinic
_symmetry_Int_Tables_number 15
_symmetry_space_group_name_Hall '-I 2ya'
_symmetry_space_group_name_H-M 'I 1 2/a 1'
_cell_angle_alpha 90.000
_cell_angle_beta 54.240(5)
_cell_angle_gamma 90.000
_cell_formula_units_Z 4
_cell_length_a 9.352(5)
_cell_length_b 15.145(5)
_cell_length_c 26.961(5)
_cell_measurement_reflns_used 22701
_cell_measurement_temperature 153(2)
_cell_measurement_theta_max 32.36
_cell_measurement_theta_min 1.64
_cell_volume 3099(2)
_computing_structure_refinement 'SHELXL-97 (Sheldrick, 1997)'
_diffrn_ambient_temperature 153
_diffrn_measured_fraction_theta_full 0.982
_diffrn_measured_fraction_theta_max 0.956
_diffrn_measurement_device_type 'Rigaku RAXIS-RAPID'
_diffrn_measurement_method \w
_diffrn_radiation_monochromator graphite
_diffrn_radiation_probe x-ray
_diffrn_radiation_source 'fine-focus sealed tube'
_diffrn_radiation_type MoK\a
_diffrn_radiation_wavelength 0.71069
_diffrn_reflns_av_R_equivalents 0.056075
_diffrn_reflns_limit_h_max 14
_diffrn_reflns_limit_h_min -13
_diffrn_reflns_limit_k_max 22
_diffrn_reflns_limit_k_min 0
_diffrn_reflns_limit_l_max 40
_diffrn_reflns_limit_l_min -13
_diffrn_reflns_number 18548
_diffrn_reflns_theta_full 25.00
_diffrn_reflns_theta_max 32.46
_diffrn_reflns_theta_min 2.58
_exptl_absorpt_coefficient_mu 0.855
_exptl_absorpt_correction_T_max 0.8796
_exptl_absorpt_correction_T_min 0.5479
_exptl_absorpt_correction_type empirical
_exptl_absorpt_process_details
;
HIGASHI, T. (1995). Abscor - Empirical Absorption Correction based 
on Fourier Series Approximation. Rigaku Corporation, Tokyo, Japan.
;
_exptl_crystal_colour 'light pink'
_exptl_crystal_density_diffrn 1.472
_exptl_crystal_density_method 'not measured'
_exptl_crystal_description block
_exptl_crystal_F_000 1412
_exptl_crystal_size_max 0.36
_exptl_crystal_size_mid 0.33
_exptl_crystal_size_min 0.15
_refine_diff_density_max 0.501
_refine_diff_density_min -0.414
_refine_ls_extinction_method none
_refine_ls_goodness_of_fit_ref 0.829
_refine_ls_hydrogen_treatment noref
_refine_ls_matrix_type full
_refine_ls_number_parameters 256
_refine_ls_number_reflns 5348
_refine_ls_number_restraints 6
_refine_ls_restrained_S_all 0.836
_refine_ls_R_factor_gt 0.0554
_refine_ls_shift/su_max 0.001
_refine_ls_structure_factor_coef Fsqd
_refine_ls_weighting_details 'calc w=1/[\s^2^(Fo^2^)+(0.0852P)^2^+0.0000P] where P=(Fo^2^+2Fc^2^)/3'
_refine_ls_weighting_scheme calc
_refine_ls_wR_factor_ref 0.1691
_reflns_number_gt 2062
_reflns_number_total 5348
_reflns_threshold_expression >2sigma(I)
_cod_data_source_file 36-678sup1.cif
_cod_data_source_block 061120
_cod_original_sg_symbol_H-M 'I 2/a'
_cod_database_code 8000173

loop_
_symmetry_equiv_pos_as_xyz
'x, y, z'
'-x+1/2, y, -z'
'x+1/2, y+1/2, z+1/2'
'-x+1, y+1/2, -z+1/2'
'-x, -y, -z'
'x-1/2, -y, z'
'-x+1/2, -y+1/2, -z+1/2'
'x, -y+1/2, z+1/2'

loop_
_atom_site_label
_atom_site_type_symbol
_atom_site_fract_x
_atom_site_fract_y
_atom_site_fract_z
_atom_site_U_iso_or_equiv
_atom_site_adp_type
_atom_site_occupancy
_atom_site_calc_flag
_atom_site_refinement_flags
_atom_site_disorder_group
_atom_site_disorder_assembly
C1 C 0.7964(5) 0.2037(3) 0.17869(15) 0.0877(10) Uani 1 d . . .
H1 H 0.8517 0.1887 0.1357 0.132 Uiso 1 calc R . .
H2 H 0.845 0.1659 0.195 0.132 Uiso 1 calc R . .
H3 H 0.8199 0.2657 0.1818 0.132 Uiso 1 calc R . .
C2 C 0.5986(4) 0.1891(2) 0.21515(12) 0.0658(8) Uani 1 d . . .
C3 C 0.5219(5) 0.1206(2) 0.25769(16) 0.0774(9) Uani 1 d . . .
H4 H 0.5971 0.0888 0.2642 0.093 Uiso 1 calc R . .
C4 C 0.3477(5) 0.0941(2) 0.29131(15) 0.0737(9) Uani 1 d . . .
C5 C 0.2892(7) 0.0124(3) 0.3312(2) 0.1293(17) Uani 1 d . . .
H5 H 0.1998 0.0287 0.3739 0.194 Uiso 1 calc R . .
H6 H 0.3908 -0.0139 0.3275 0.194 Uiso 1 calc R . .
H7 H 0.2393 -0.0305 0.318 0.194 Uiso 1 calc R . .
O1 O 0.5165(3) 0.24082(14) 0.20327(9) 0.0684(6) Uani 1 d . . .
O2 O 0.2263(3) 0.13363(13) 0.29302(8) 0.0641(5) Uani 1 d . . .
Co1 Co 0.25 0.25 0.25 0.0567(2) Uani 1 d S . .
N1 N 0.2447(3) 0.32548(15) 0.32141(9) 0.0607(6) Uani 1 d D . .
C6 C 0.3060(12) 0.4076(3) 0.3103(3) 0.072(2) Uani 0.621(11) d PD 1 A
H8 H 0.3481 0.4333 0.2719 0.087 Uiso 0.621(11) calc PR 1 A
C7 C 0.3114(12) 0.4576(3) 0.3522(3) 0.069(2) Uani 0.621(11) d PD 1 A
H9 H 0.361 0.5152 0.3416 0.083 Uiso 0.621(11) calc PR 1 A
C8 C 0.2023(12) 0.2887(7) 0.3727(4) 0.052(2) Uani 0.621(11) d PD 1 A
H10 H 0.1721 0.2278 0.3792 0.062 Uiso 0.621(11) calc PR 1 A
C9 C 0.1997(9) 0.3350(5) 0.4176(4) 0.0441(16) Uani 0.621(11) d PD 1 A
H11 H 0.1672 0.3053 0.4538 0.053 Uiso 0.621(11) calc PR 1 A
C10 C 0.1791(15) 0.4143(6) 0.3356(4) 0.058(3) Uani 0.379(11) d PD 2 A
H12 H 0.1403 0.4405 0.3134 0.07 Uiso 0.379(11) calc PR 2 A
C11 C 0.1707(16) 0.4625(5) 0.3801(4) 0.054(3) Uani 0.379(11) d PD 2 A
H13 H 0.1194 0.5197 0.3909 0.065 Uiso 0.379(11) calc PR 2 A
C12 C 0.269(2) 0.2952(12) 0.3614(9) 0.071(5) Uani 0.379(11) d PD 2 A
H14 H 0.2858 0.2331 0.3599 0.085 Uiso 0.379(11) calc PR 2 A
C13 C 0.2731(16) 0.3375(11) 0.4040(7) 0.053(3) Uani 0.379(11) d PD 2 A
H15 H 0.2974 0.3064 0.4289 0.064 Uiso 0.379(11) calc PR 2 A
C14 C 0.2433(4) 0.42310(17) 0.41073(12) 0.0570(7) Uani 1 d D . .
C15 C 0.2462(4) 0.47361(17) 0.45707(12) 0.0573(7) Uani 1 d . . A
C16 C 0.2446(3) 0.56391(15) 0.45712(10) 0.0457(6) Uani 1 d . . .
H16 H 0.2398 0.595 0.4275 0.055 Uiso 1 calc R . A
C17 C 0.25 0.6095(2) 0.5 0.0495(8) Uani 1 d S . .
C18 C 0.25 0.7071(3) 0.5 0.0516(8) Uani 1 d S . .
C19 C 0.1931(5) 0.7549(2) 0.55261(14) 0.0764(9) Uani 1 d . . A
H17 H 0.1536 0.7256 0.5897 0.092 Uiso 1 calc R . .
C20 C 0.1954(7) 0.8463(3) 0.5496(2) 0.1233(17) Uani 1 d . . .
H18 H 0.1545 0.8779 0.586 0.148 Uiso 1 calc R . A
N2 N 0.25 0.8929(4) 0.5 0.153(3) Uani 1 d S . .
N3 N 0.25 0.4287(2) 0.5 0.0739(10) Uani 1 d S . .
C21 C 0.25 0.0943(4) 0.5 0.0903(19) Uani 1 d S . .
Cl1 Cl 0.2732(6) 0.1034(2) 0.43389(15) 0.1754(16) Uani 0.5 d P . .
Cl2 Cl 0.4132(3) 0.14959(17) 0.43952(14) 0.1238(9) Uani 0.5 d P . .
Cl3 Cl 0.4573(3) 0.1277(2) 0.48697(15) 0.1475(12) Uani 0.5 d P . .
H19 H 0.250(17) 0.052(4) 0.490(5) 0.09(3) Uiso 0.5 d P . .

loop_
_atom_site_aniso_label
_atom_site_aniso_U_11
_atom_site_aniso_U_22
_atom_site_aniso_U_33
_atom_site_aniso_U_23
_atom_site_aniso_U_13
_atom_site_aniso_U_12
C1 0.087(2) 0.099(3) 0.078(2) -0.017(2) -0.049(2) -0.003(2)
C2 0.087(2) 0.0665(18) 0.0541(15) -0.0136(13) -0.0473(16) -0.0046(16)
C3 0.100(3) 0.0607(18) 0.085(2) 0.0020(17) -0.062(2) 0.0013(18)
C4 0.120(3) 0.0485(16) 0.073(2) 0.0085(14) -0.068(2) -0.0121(18)
C5 0.165(4) 0.079(3) 0.164(4) 0.057(3) -0.107(4) -0.023(3)
O1 0.0914(15) 0.0715(13) 0.0552(10) 0.0144(10) -0.0502(11) -0.0251(11)
O2 0.1030(15) 0.0514(11) 0.0570(10) 0.0124(8) -0.0575(11) -0.0234(10)
Co1 0.0874(4) 0.0497(3) 0.0494(3) 0.0138(2) -0.0493(3) -0.0246(3)
N1 0.0929(17) 0.0511(13) 0.0550(12) 0.0131(10) -0.0527(13) -0.0237(12)
C6 0.130(7) 0.056(3) 0.065(4) 0.022(3) -0.076(5) -0.038(4)
C7 0.127(7) 0.045(2) 0.069(4) 0.023(2) -0.077(5) -0.033(3)
C8 0.074(5) 0.039(3) 0.048(3) 0.005(2) -0.038(3) -0.021(3)
C9 0.053(4) 0.038(2) 0.041(3) 0.011(2) -0.028(3) -0.009(3)
C10 0.082(7) 0.060(5) 0.051(5) 0.001(4) -0.049(5) -0.002(5)
C11 0.079(8) 0.049(4) 0.053(5) 0.001(3) -0.049(5) 0.004(4)
C12 0.110(13) 0.038(5) 0.120(14) 0.012(6) -0.099(12) -0.021(7)
C13 0.060(8) 0.068(6) 0.060(8) -0.007(5) -0.051(7) 0.008(7)
C14 0.092(2) 0.0444(14) 0.0578(15) 0.0081(11) -0.0565(16) -0.0109(13)
C15 0.092(2) 0.0496(14) 0.0555(14) 0.0060(12) -0.0576(15) -0.0060(13)
C16 0.0653(15) 0.0454(13) 0.0426(12) 0.0039(10) -0.0406(12) -0.0013(11)
C17 0.057(2) 0.054(2) 0.0448(18) 0 -0.0338(17) 0
C18 0.055(2) 0.057(2) 0.0393(17) 0 -0.0257(17) 0
C19 0.108(3) 0.0663(19) 0.0593(16) -0.0069(15) -0.0510(18) -0.0005(17)
C20 0.204(5) 0.070(3) 0.112(3) -0.035(2) -0.101(4) 0.019(3)
N2 0.283(9) 0.063(3) 0.159(6) 0 -0.154(6) 0
N3 0.132(3) 0.0529(19) 0.072(2) 0 -0.079(2) 0
C21 0.147(6) 0.048(3) 0.099(4) 0 -0.084(4) 0
Cl1 0.316(5) 0.132(2) 0.172(3) -0.004(2) -0.195(4) 0.022(3)
Cl2 0.0905(15) 0.1054(17) 0.153(2) 0.0310(16) -0.0587(16) -0.0029(12)
Cl3 0.1060(16) 0.154(2) 0.188(3) -0.091(2) -0.0888(18) 0.0336(15)

loop_
_atom_type_symbol
_atom_type_description
_atom_type_scat_dispersion_real
_atom_type_scat_dispersion_imag
_atom_type_scat_source
C C 0.0033 0.0016 'International Tables Vol C Tables 4.2.6.8 and 6.1.1.4'
H H 0 0 'International Tables Vol C Tables 4.2.6.8 and 6.1.1.4'
N N 0.0061 0.0033 'International Tables Vol C Tables 4.2.6.8 and 6.1.1.4'
O O 0.0106 0.006 'International Tables Vol C Tables 4.2.6.8 and 6.1.1.4'
Cl Cl 0.1484 0.1585 'International Tables Vol C Tables 4.2.6.8 and 6.1.1.4'
Co Co 0.3494 0.9721 'International Tables Vol C Tables 4.2.6.8 and 6.1.1.4'

loop_
_geom_angle_atom_site_label_1
_geom_angle_atom_site_label_2
_geom_angle_atom_site_label_3
_geom_angle
_geom_angle_site_symmetry_1
_geom_angle_site_symmetry_3
C2 C1 H1 109.5 . .
C2 C1 H2 109.5 . .
H1 C1 H2 109.5 . .
C2 C1 H3 109.5 . .
H1 C1 H3 109.5 . .
H2 C1 H3 109.5 . .
O1 C2 C3 125.0(3) . .
O1 C2 C1 115.9(3) . .
C3 C2 C1 119.1(3) . .
C4 C3 C2 126.7(3) . .
C4 C3 H4 116.7 . .
C2 C3 H4 116.7 . .
O2 C4 C3 125.3(3) . .
O2 C4 C5 114.7(3) . .
C3 C4 C5 120.0(4) . .
C4 C5 H5 109.5 . .
C4 C5 H6 109.5 . .
H5 C5 H6 109.5 . .
C4 C5 H7 109.5 . .
H5 C5 H7 109.5 . .
H6 C5 H7 109.5 . .
C2 O1 Co1 126.2(2) . .
C4 O2 Co1 126.2(2) . .
O1 Co1 O1 180.00(10) . 7
O1 Co1 O2 88.84(9) . .
O1 Co1 O2 91.16(9) 7 .
O1 Co1 O2 91.16(9) . 7
O1 Co1 O2 88.84(9) 7 7
O2 Co1 O2 180.00(11) . 7
O1 Co1 N1 88.31(8) . .
O1 Co1 N1 91.69(8) 7 .
O2 Co1 N1 90.67(7) . .
O2 Co1 N1 89.33(7) 7 .
O1 Co1 N1 91.69(8) . 7
O1 Co1 N1 88.31(8) 7 7
O2 Co1 N1 89.33(7) . 7
O2 Co1 N1 90.67(7) 7 7
N1 Co1 N1 180.00(7) . 7
C12 N1 C8 22.7(8) . .
C12 N1 C6 104.8(7) . .
C8 N1 C6 117.3(5) . .
C12 N1 C10 111.2(9) . .
C8 N1 C10 107.2(6) . .
C6 N1 C10 40.8(3) . .
C12 N1 Co1 127.5(9) . .
C8 N1 Co1 122.2(4) . .
C6 N1 Co1 120.0(2) . .
C10 N1 Co1 120.4(3) . .
N1 C6 C7 123.0(4) . .
N1 C6 H8 118.5 . .
C7 C6 H8 118.5 . .
C6 C7 C14 120.1(4) . .
C6 C7 H9 119.9 . .
C14 C7 H9 119.9 . .
N1 C8 C9 122.8(8) . .
N1 C8 H10 118.6 . .
C9 C8 H10 118.6 . .
C14 C9 C8 121.4(7) . .
C14 C9 H11 119.3 . .
C8 C9 H11 119.3 . .
C11 C10 N1 122.1(7) . .
C11 C10 H12 118.9 . .
N1 C10 H12 118.9 . .
C10 C11 C14 117.9(7) . .
C10 C11 H13 121 . .
C14 C11 H13 121 . .
N1 C12 C13 130.3(17) . .
N1 C12 H14 114.8 . .
C13 C12 H14 114.8 . .
C14 C13 C12 118.8(14) . .
C14 C13 H15 120.6 . .
C12 C13 H15 120.6 . .
C13 C14 C9 23.9(5) . .
C13 C14 C7 106.8(7) . .
C9 C14 C7 114.5(4) . .
C13 C14 C11 116.9(7) . .
C9 C14 C11 105.8(5) . .
C7 C14 C11 43.6(3) . .
C13 C14 C15 121.3(6) . .
C9 C14 C15 122.6(4) . .
C7 C14 C15 122.3(3) . .
C11 C14 C15 120.5(4) . .
N3 C15 C16 120.3(2) . .
N3 C15 C14 118.9(2) . .
C16 C15 C14 120.8(2) . .
C15 C16 C17 119.9(2) . .
C15 C16 H16 120.1 . .
C17 C16 H16 120.1 . .
C16 C17 C16 119.6(3) 2_556 .
C16 C17 C18 120.18(17) 2_556 .
C16 C17 C18 120.18(17) . .
C19 C18 C19 117.3(4) . 2_556
C19 C18 C17 121.3(2) . .
C19 C18 C17 121.3(2) 2_556 .
C20 C19 C18 118.4(3) . .
C20 C19 H17 120.8 . .
C18 C19 H17 120.8 . .
N2 C20 C19 125.2(4) . .
N2 C20 H18 117.4 . .
C19 C20 H18 117.4 . .
C20 N2 C20 115.4(5) . 2_556
C15 N3 C15 120.1(3) 2_556 .
Cl2 C21 Cl2 119.7(4) 2_556 .
Cl2 C21 Cl1 56.03(17) 2_556 2_556
Cl2 C21 Cl1 118.4(2) . 2_556
Cl2 C21 Cl1 118.4(2) 2_556 .
Cl2 C21 Cl1 56.03(17) . .
Cl1 C21 Cl1 170.5(5) 2_556 .
Cl2 C21 Cl3 108.1(2) 2_556 .
Cl2 C21 Cl3 53.95(16) . .
Cl1 C21 Cl3 69.15(18) 2_556 .
Cl1 C21 Cl3 108.1(2) . .
Cl2 C21 Cl3 53.95(16) 2_556 2_556
Cl2 C21 Cl3 108.1(2) . 2_556
Cl1 C21 Cl3 108.1(2) 2_556 2_556
Cl1 C21 Cl3 69.15(18) . 2_556
Cl3 C21 Cl3 147.9(4) . 2_556
Cl2 C21 H19 129(10) 2_556 .
Cl2 C21 H19 107(10) . .
Cl1 C21 H19 117(9) 2_556 .
Cl1 C21 H19 73(9) . .
Cl3 C21 H19 115(10) . .
Cl3 C21 H19 96(10) 2_556 .
Cl2 Cl1 C21 61.88(18) . .
Cl2 Cl1 Cl3 104.8(2) . 2_556
C21 Cl1 Cl3 59.16(14) . 2_556
Cl2 Cl1 H19 77(4) . .
C21 Cl1 H19 24(3) . .
Cl3 Cl1 H19 67(4) 2_556 .
Cl1 Cl2 Cl3 127.4(2) . .
Cl1 Cl2 C21 62.08(15) . .
Cl3 Cl2 C21 68.18(16) . .
Cl2 Cl3 C21 57.88(14) . .
Cl2 Cl3 Cl1 105.86(17) . 2_556
C21 Cl3 Cl1 51.70(11) . 2_556

loop_
_geom_bond_atom_site_label_1
_geom_bond_atom_site_label_2
_geom_bond_distance
_geom_bond_site_symmetry_2
C1 C2 1.520(4) .
C1 H1 0.98 .
C1 H2 0.98 .
C1 H3 0.98 .
C2 O1 1.262(4) .
C2 C3 1.395(4) .
C3 C4 1.382(5) .
C3 H4 0.95 .
C4 O2 1.260(4) .
C4 C5 1.517(4) .
C5 H5 0.98 .
C5 H6 0.98 .
C5 H7 0.98 .
O1 Co1 2.037(3) .
O2 Co1 2.050(2) .
Co1 O1 2.037(3) 7
Co1 O2 2.050(2) 7
Co1 N1 2.215(2) .
Co1 N1 2.215(2) 7
N1 C12 1.305(19) .
N1 C8 1.319(10) .
N1 C6 1.329(5) .
N1 C10 1.435(9) .
C6 C7 1.385(6) .
C6 H8 0.95 .
C7 C14 1.412(5) .
C7 H9 0.95 .
C8 C9 1.388(13) .
C8 H10 0.95 .
C9 C14 1.376(8) .
C9 H11 0.95 .
C10 C11 1.366(10) .
C10 H12 0.95 .
C11 C14 1.468(8) .
C11 H13 0.95 .
C12 C13 1.34(2) .
C12 H14 0.95 .
C13 C14 1.316(16) .
C13 H15 0.95 .
C14 C15 1.478(3) .
C15 N3 1.361(3) .
C15 C16 1.368(4) .
C16 C17 1.372(3) .
C16 H16 0.95 .
C17 C16 1.372(3) 2_556
C17 C18 1.478(5) .
C18 C19 1.392(4) .
C18 C19 1.392(4) 2_556
C19 C20 1.386(5) .
C19 H17 0.95 .
C20 N2 1.323(5) .
C20 H18 0.95 .
N2 C20 1.323(5) 2_556
N3 C15 1.361(3) 2_556
C21 Cl2 1.668(4) 2_556
C21 Cl2 1.668(4) .
C21 Cl1 1.671(3) 2_556
C21 Cl1 1.671(3) .
C21 Cl3 1.828(3) .
C21 Cl3 1.828(3) 2_556
C21 H19 0.68(7) .
Cl1 Cl2 1.568(4) .
Cl1 Cl3 1.990(5) 2_556
Cl1 H19 1.61(10) .
Cl2 Cl3 1.592(4) .
Cl3 Cl1 1.990(5) 2_556
